data_7011359
loop_
_publ_author_name
'Yoshikawa, Hirofumi'
'Nishikiori, Shin-ichi'
'Watanabe, Tokuko'
'Ishida, Toshimasa'
'Watanabe, Go'
'Murakami, Makoto'
'Suwinska, Kinga'
'Luboradzki, Roman'
'Lipkowski, Janusz'

_publ_section_title
;
 Polycyano--polycadmate host clathrates including a methylviologen
 dication. Syntheses, crystal structures and photo-induced reduction of
 methylviologen dication
;
_journal_issue 9
_journal_name_full 'Journal of the Chemical Society, Dalton Transactions'
_journal_page_first 1907
_journal_paper_doi 10.1039/b111059d
_journal_year 2002
_chemical_formula_structural 'Cd6 (C14 N14)(C12 N2 H14)(C1 Cl3 H1)2'
_chemical_formula_sum 'C28 H16 Cd6 Cl6 N16'
_chemical_formula_weight 1463.73
_space_group_IT_number 61
_symmetry_cell_setting orthorhombic
_symmetry_space_group_name_Hall '-P 2ac 2ab'
_symmetry_space_group_name_H-M 'P b c a'
_atom_sites_solution_hydrogens geom
_atom_sites_solution_primary direct
_atom_sites_solution_secondary difmap
_audit_creation_method SHELXL-97
_cell_angle_alpha 90.00
_cell_angle_beta 90.00
_cell_angle_gamma 90.00
_cell_formula_units_Z 4
_cell_length_a 13.6454(2)
_cell_length_b 27.2037(4)
_cell_length_c 13.5497(2)
_cell_measurement_reflns_used 6005
_cell_measurement_temperature 293(2)
_cell_measurement_theta_max 27.48
_cell_measurement_theta_min 1.00
_cell_volume 5029.72(13)
_computing_cell_refinement Denzo/Scalepack
_computing_data_collection Denzo/Scalepack
_computing_data_reduction Denzo/Scalepack
_computing_molecular_graphics 'ORTEP-3 for Windows'
_computing_structure_refinement 'SHELXL-97 (Sheldrick, 1997)'
_computing_structure_solution 'SHELXS-97 (Sheldrick, 1990)'
_diffrn_ambient_temperature 293(2)
_diffrn_measurement_device Nonius-CCD
_diffrn_measurement_method \w
_diffrn_radiation_monochromator graphite
_diffrn_radiation_source 'fine-focus sealed tube'
_diffrn_radiation_type MoK\a
_diffrn_radiation_wavelength 0.71073
_diffrn_reflns_av_R_equivalents 0.046
_diffrn_reflns_av_sigmaI/netI 0.0375
_diffrn_reflns_limit_h_max 16
_diffrn_reflns_limit_h_min 0
_diffrn_reflns_limit_k_max 35
_diffrn_reflns_limit_k_min 0
_diffrn_reflns_limit_l_max 17
_diffrn_reflns_limit_l_min 0
_diffrn_reflns_number 32532
_diffrn_reflns_theta_max 27.48
_diffrn_reflns_theta_min 2.12
_exptl_absorpt_coefficient_mu 2.825
_exptl_crystal_colour colorless
_exptl_crystal_density_diffrn 1.93
_exptl_crystal_density_meas ?
_exptl_crystal_description platlet
_exptl_crystal_F_000 2744
_exptl_crystal_size_max 0.35
_exptl_crystal_size_mid 0.20
_exptl_crystal_size_min 0.10
_refine_diff_density_max 0.850
_refine_diff_density_min -0.806
_refine_diff_density_rms 0.141
_refine_ls_extinction_method none
_refine_ls_goodness_of_fit_ref 1.097
_refine_ls_hydrogen_treatment noref
_refine_ls_matrix_type full
_refine_ls_number_parameters 253
_refine_ls_number_reflns 5660
_refine_ls_number_restraints 0
_refine_ls_restrained_S_all 1.097
_refine_ls_R_factor_all 0.0602
_refine_ls_R_factor_gt 0.0379
_refine_ls_shift/su_max 0.001
_refine_ls_shift/su_mean 0.000
_refine_ls_structure_factor_coef Fsqd
_refine_ls_weighting_details 'calc w=1/[\s^2^(Fo^2^)+(0.0526P)^2^+8.5848P] where P=(Fo^2^+2Fc^2^)/3'
_refine_ls_weighting_scheme calc
_refine_ls_wR_factor_gt 0.0948
_refine_ls_wR_factor_ref 0.1121
_reflns_number_gt 4342
_reflns_number_total 5660
_reflns_threshold_expression >2sigma(I)
_cod_data_source_file b111059d.txt
_cod_data_source_block IIa-1
_cod_depositor_comments
;
The following automatic conversions were performed:
'_atom_site_symetry_multiplicity' tag replaced with
'_atom_site_symmetry_multiplicity'.

Automatic conversion script
Id: cif_correct_tags 1440 2010-10-19 06:21:57Z saulius 
;
_cod_original_sg_symbol_H-M Pbca
_cod_original_formula_sum 'C28 H16 Cd6 Cl6 N16 '
_cod_database_code 7011359

loop_
_symmetry_equiv_pos_as_xyz
'x, y, z'
'-x+1/2, -y, z+1/2'
'-x, y+1/2, -z+1/2'
'x+1/2, -y+1/2, -z'
'-x, -y, -z'
'x-1/2, y, -z-1/2'
'x, -y-1/2, z-1/2'
'-x-1/2, y-1/2, z'

loop_
_atom_site_label
_atom_site_type_symbol
_atom_site_fract_x
_atom_site_fract_y
_atom_site_fract_z
_atom_site_U_iso_or_equiv
_atom_site_adp_type
_atom_site_occupancy
_atom_site_symmetry_multiplicity
_atom_site_calc_flag
_atom_site_refinement_flags
_atom_site_disorder_assembly
_atom_site_disorder_group
Cd1 Cd 0.82567(3) 0.875723(13) 0.01342(3) 0.03488(12) Uani 1 1 d . . .
Cd2 Cd 0.44769(3) 0.808074(14) 0.11674(3) 0.04080(12) Uani 1 1 d . . .
Cd3 Cd 0.70555(3) 0.923127(14) -0.37520(3) 0.04001(12) Uani 1 1 d . . .
N1 N 0.6714(4) 0.84676(18) 0.0561(4) 0.0510(12) Uani 1 1 d . . .
C1 C 0.5980(4) 0.8308(2) 0.0762(4) 0.0455(13) Uani 1 1 d . . .
N2 N 0.8894(4) 0.8573(2) 0.1665(4) 0.0617(14) Uani 1 1 d . . .
C2 C 0.9103(5) 0.8403(2) 0.2394(4) 0.0531(14) Uani 1 1 d . . .
N3 N 0.9789(4) 0.90191(19) -0.0464(4) 0.0556(12) Uani 1 1 d . . .
C3 C 1.0557(4) 0.9060(2) -0.0757(4) 0.0463(13) Uani 1 1 d . . .
N4 N 0.7575(4) 0.9031(2) -0.1383(4) 0.0586(13) Uani 1 1 d . . .
C4 C 0.7363(5) 0.9111(2) -0.2180(4) 0.0500(14) Uani 1 1 d . . .
N5 N 0.3632(4) 0.8618(2) 0.0187(4) 0.0627(14) Uani 1 1 d . . .
C5 C 0.3113(5) 0.8838(2) -0.0308(5) 0.0520(15) Uani 1 1 d . . .
N6 N 0.7944(4) 0.95599(18) 0.0734(4) 0.0583(13) Uani 1 1 d . . .
C6 C 0.7882(4) 0.9960(2) 0.0935(4) 0.0479(14) Uani 1 1 d . . .
N7 N 0.8618(4) 0.80020(18) -0.0515(4) 0.0577(13) Uani 1 1 d . . .
C7 C 0.8926(4) 0.7633(2) -0.0747(4) 0.0495(14) Uani 1 1 d . . .
N101 N 0.5594(4) 0.9825(2) 0.2482(4) 0.0646(14) Uani 1 1 d . . .
C101 C 0.5653(6) 0.9458(2) 0.1845(6) 0.075(2) Uani 1 1 d . . .
H101 H 0.5860 0.9151 0.2064 0.090 Uiso 1 1 calc R . .
C102 C 0.5417(6) 0.9519(2) 0.0880(6) 0.073(2) Uani 1 1 d . . .
H102 H 0.5455 0.9252 0.0452 0.088 Uiso 1 1 calc R . .
C103 C 0.5126(4) 0.9963(2) 0.0527(4) 0.0466(13) Uani 1 1 d . . .
C104 C 0.5093(7) 1.0343(3) 0.1202(5) 0.077(2) Uani 1 1 d . . .
H104 H 0.4903 1.0655 0.0996 0.093 Uiso 1 1 calc R . .
C105 C 0.5333(7) 1.0269(3) 0.2155(6) 0.089(3) Uani 1 1 d . . .
H105 H 0.5316 1.0532 0.2594 0.106 Uiso 1 1 calc R . .
C111 C 0.5864(9) 0.9743(4) 0.3532(6) 0.108(3) Uani 1 1 d . . .
H111 H 0.5309 0.9614 0.3882 0.161 Uiso 1 1 calc R . .
H121 H 0.6060 1.0049 0.3824 0.161 Uiso 1 1 calc R . .
H131 H 0.6396 0.9513 0.3567 0.161 Uiso 1 1 calc R . .
Cl1 Cl 0.6958(4) 0.72281(19) 0.2070(3) 0.215(2) Uani 1 1 d . . .
Cl2 Cl 0.6309(4) 0.77560(17) 0.3714(4) 0.229(3) Uani 1 1 d . . .
Cl3 Cl 0.5265(3) 0.6915(2) 0.3089(4) 0.221(2) Uani 1 1 d . . .
C201 C 0.6406(8) 0.7188(5) 0.3197(8) 0.124(4) Uani 1 1 d . . .
H201 H 0.6814 0.6983 0.3626 0.149 Uiso 1 1 calc R . .

loop_
_atom_site_aniso_label
_atom_site_aniso_U_11
_atom_site_aniso_U_22
_atom_site_aniso_U_33
_atom_site_aniso_U_23
_atom_site_aniso_U_13
_atom_site_aniso_U_12
Cd1 0.0366(2) 0.03465(19) 0.0334(2) 0.00094(14) -0.00080(15) -0.00132(15)
Cd2 0.0420(2) 0.0390(2) 0.0414(2) -0.00583(16) 0.00587(16) -0.00514(16)
Cd3 0.0414(2) 0.0407(2) 0.0380(2) 0.00400(16) -0.00718(16) 0.00046(16)
N1 0.046(3) 0.049(3) 0.058(3) 0.002(2) 0.008(2) -0.003(2)
C1 0.047(3) 0.041(3) 0.050(3) -0.001(2) 0.006(3) -0.001(3)
N2 0.065(3) 0.075(4) 0.045(3) 0.010(3) -0.008(3) 0.000(3)
C2 0.056(4) 0.059(4) 0.044(3) 0.007(3) -0.006(3) -0.003(3)
N3 0.047(3) 0.064(3) 0.055(3) 0.001(3) 0.004(2) -0.010(3)
C3 0.043(3) 0.051(3) 0.045(3) 0.001(3) 0.006(3) -0.008(3)
N4 0.071(4) 0.064(3) 0.041(3) 0.008(2) -0.014(3) 0.002(3)
C4 0.057(4) 0.051(3) 0.042(3) 0.010(3) -0.008(3) -0.004(3)
N5 0.064(3) 0.063(3) 0.061(3) 0.010(3) -0.006(3) 0.006(3)
C5 0.051(4) 0.054(4) 0.051(4) 0.005(3) 0.002(3) 0.005(3)
N6 0.071(4) 0.043(3) 0.061(3) -0.010(2) 0.004(3) 0.000(2)
C6 0.053(4) 0.042(3) 0.048(3) -0.002(3) 0.007(3) -0.008(3)
N7 0.058(3) 0.045(3) 0.070(4) -0.010(2) 0.003(3) 0.008(2)
C7 0.045(3) 0.046(3) 0.058(4) -0.004(3) 0.000(3) 0.002(3)
N101 0.076(4) 0.065(4) 0.052(3) 0.010(3) 0.007(3) -0.001(3)
C101 0.105(6) 0.044(4) 0.076(5) 0.000(3) -0.030(4) 0.002(4)
C102 0.100(6) 0.045(4) 0.074(5) -0.009(3) -0.036(4) 0.011(4)
C103 0.039(3) 0.045(3) 0.056(3) -0.002(3) 0.005(3) 0.000(2)
C104 0.117(7) 0.057(4) 0.057(5) 0.000(3) 0.020(4) 0.023(4)
C105 0.137(8) 0.073(5) 0.056(5) -0.011(4) 0.025(5) 0.018(5)
C111 0.154(9) 0.116(7) 0.053(5) 0.014(5) -0.002(5) 0.002(7)
Cl1 0.283(6) 0.211(5) 0.150(3) 0.094(3) 0.034(3) 0.054(4)
Cl2 0.250(5) 0.159(4) 0.280(6) -0.033(4) -0.076(4) 0.103(4)
Cl3 0.129(3) 0.326(7) 0.209(5) 0.039(4) -0.074(3) 0.001(3)
C201 0.117(8) 0.150(10) 0.106(8) 0.043(7) -0.014(6) 0.042(7)

loop_
_atom_type_symbol
_atom_type_description
_atom_type_scat_dispersion_real
_atom_type_scat_dispersion_imag
_atom_type_scat_source
C C 0.0033 0.0016 'International Tables Vol C Tables 4.2.6.8 and 6.1.1.4'
H H 0.0000 0.0000 'International Tables Vol C Tables 4.2.6.8 and 6.1.1.4'
Cd Cd -0.8075 1.2024 'International Tables Vol C Tables 4.2.6.8 and 6.1.1.4'
N N 0.0061 0.0033 'International Tables Vol C Tables 4.2.6.8 and 6.1.1.4'
Cl Cl 0.1484 0.1585 'International Tables Vol C Tables 4.2.6.8 and 6.1.1.4'

loop_
_geom_angle_atom_site_label_1
_geom_angle_atom_site_label_2
_geom_angle_atom_site_label_3
_geom_angle
_geom_angle_site_symmetry_1
_geom_angle_site_symmetry_3
_geom_angle_publ_flag
N7 Cd1 N2 94.0(2) . . ?
N7 Cd1 N1 89.22(18) . . ?
N2 Cd1 N1 92.52(19) . . ?
N7 Cd1 N3 87.03(19) . . ?
N2 Cd1 N3 92.34(19) . . ?
N1 Cd1 N3 174.06(18) . . ?
N7 Cd1 N6 176.60(19) . . ?
N2 Cd1 N6 87.7(2) . . ?
N1 Cd1 N6 93.66(18) . . ?
N3 Cd1 N6 89.95(18) . . ?
N7 Cd1 N4 91.9(2) . . ?
N2 Cd1 N4 174.09(19) . . ?
N1 Cd1 N4 88.11(19) . . ?
N3 Cd1 N4 87.41(19) . . ?
N6 Cd1 N4 86.38(19) . . ?
C7 Cd2 C2 120.8(2) 4_465 6_556 ?
C7 Cd2 C1 120.6(2) 4_465 . ?
C2 Cd2 C1 108.9(2) 6_556 . ?
C7 Cd2 N5 104.2(2) 4_465 . ?
C2 Cd2 N5 98.2(2) 6_556 . ?
C1 Cd2 N5 98.3(2) . . ?
C4 Cd3 C3 116.1(2) . 6 ?
C4 Cd3 C5 111.3(2) . 6_655 ?
C3 Cd3 C5 109.3(2) 6 6_655 ?
C4 Cd3 C6 108.8(2) . 2_674 ?
C3 Cd3 C6 100.7(2) 6 2_674 ?
C5 Cd3 C6 110.0(2) 6_655 2_674 ?
C1 N1 Cd1 177.2(5) . . ?
N1 C1 Cd2 173.6(5) . . ?
C2 N2 Cd1 166.8(5) . . ?
N2 C2 Cd2 178.5(6) . 6_656 ?
C3 N3 Cd1 168.0(5) . . ?
N3 C3 Cd3 172.9(5) . 6_655 ?
C4 N4 Cd1 168.4(5) . . ?
N4 C4 Cd3 175.5(6) . . ?
C5 N5 Cd2 170.6(6) . . ?
N5 C5 Cd3 177.1(6) . 6 ?
C6 N6 Cd1 171.3(5) . . ?
N6 C6 Cd3 172.8(5) . 2_675 ?
C7 N7 Cd1 169.1(5) . . ?
N7 C7 Cd2 178.3(6) . 4_565 ?
C101 N101 C105 118.9(6) . . ?
C101 N101 C111 119.7(7) . . ?
C105 N101 C111 121.3(7) . . ?
N101 C101 C102 121.4(6) . . ?
C101 C102 C103 121.1(6) . . ?
C102 C103 C104 116.2(6) . . ?
C102 C103 C103 121.9(7) . 5_675 ?
C104 C103 C103 121.9(7) . 5_675 ?
C105 C104 C103 121.0(7) . . ?
N101 C105 C104 121.3(7) . . ?
Cl2 C201 Cl1 110.2(7) . . ?
Cl2 C201 Cl3 110.7(7) . . ?
Cl1 C201 Cl3 110.4(7) . . ?

loop_
_geom_bond_atom_site_label_1
_geom_bond_atom_site_label_2
_geom_bond_distance
_geom_bond_site_symmetry_2
_geom_bond_publ_flag
Cd1 N7 2.289(5) . ?
Cd1 N2 2.305(5) . ?
Cd1 N1 2.321(5) . ?
Cd1 N3 2.353(5) . ?
Cd1 N6 2.369(5) . ?
Cd1 N4 2.376(5) . ?
Cd2 C7 2.159(6) 4_465 ?
Cd2 C2 2.198(6) 6_556 ?
Cd2 C1 2.212(6) . ?
Cd2 N5 2.288(6) . ?
Cd3 C4 2.196(6) . ?
Cd3 C3 2.201(6) 6 ?
Cd3 C5 2.202(6) 6_655 ?
Cd3 C6 2.241(6) 2_674 ?
N1 C1 1.125(7) . ?
N2 C2 1.126(7) . ?
C2 Cd2 2.198(6) 6_656 ?
N3 C3 1.126(7) . ?
C3 Cd3 2.201(6) 6_655 ?
N4 C4 1.139(7) . ?
N5 C5 1.143(8) . ?
C5 Cd3 2.202(6) 6 ?
N6 C6 1.127(7) . ?
C6 Cd3 2.241(6) 2_675 ?
N7 C7 1.133(7) . ?
C7 Cd2 2.159(6) 4_565 ?
N101 C101 1.324(9) . ?
N101 C105 1.333(9) . ?
N101 C111 1.486(10) . ?
C101 C102 1.357(10) . ?
C102 C103 1.359(8) . ?
C103 C104 1.382(9) . ?
C103 C103 1.482(12) 5_675 ?
C104 C105 1.347(10) . ?
Cl1 C201 1.705(12) . ?
Cl2 C201 1.702(13) . ?
Cl3 C201 1.731(13) . ?

loop_
_geom_torsion_atom_site_label_1
_geom_torsion_atom_site_label_2
_geom_torsion_atom_site_label_3
_geom_torsion_atom_site_label_4
_geom_torsion
_geom_torsion_site_symmetry_1
_geom_torsion_site_symmetry_2
_geom_torsion_site_symmetry_3
_geom_torsion_site_symmetry_4
_geom_torsion_publ_flag
C102 C103 C103 C102 180.0 . . 5_675 5_675 ?
